data_4026892
loop_
_publ_author_name
'Soo J. Park'
'Jason R. Price'
'Matthew H. Todd'

_publ_contact_author_address
;
School of Chemistry
The University of Sydney
NSW 2006 (Australia)
;
_publ_contact_author_email
;
matthew.todd@sydney.edu.au
;
_publ_contact_author_fax '(+61) 2-9351-3329'
_publ_contact_author_name
;
Matthew H. Todd
;
_publ_section_title
;
 Oxidative Arylation of Isochroman
;
_journal_name_full 'Journal of Organic Chemistry'
_journal_page_first 949
_journal_page_last 955
_journal_paper_doi 10.1021/jo2021373
_journal_volume 77
_journal_year 2012
_chemical_formula_sum 'C20 H18 O2'
_chemical_formula_weight 290.34
_chemical_name_systematic
; 
1-(6-bromo-2-methoxynaphthalen-1-yl)isochroman 
;
_space_group_IT_number 14
_symmetry_cell_setting monoclinic
_symmetry_Int_Tables_number 14
_symmetry_space_group_name_Hall '-P 2ybc'
_symmetry_space_group_name_H-M 'P 1 21/c 1'
_atom_sites_solution_hydrogens geom
_atom_sites_solution_primary direct
_atom_sites_solution_secondary difmap
_audit_creation_method SHELXL-97
_cell_angle_alpha 90.00
_cell_angle_beta 103.762(2)
_cell_angle_gamma 90.00
_cell_formula_units_Z 4
_cell_length_a 11.6060(2)
_cell_length_b 18.2870(2)
_cell_length_c 7.13960(10)
_cell_measurement_reflns_used 15494
_cell_measurement_temperature 150(2)
_cell_measurement_theta_max 32.8
_cell_measurement_theta_min 2.93
_cell_volume 1471.80(4)
_computing_cell_refinement
;
CrysAlisPro, Oxford Diffraction Ltd.,
Version 1.171.34.44 (release 25-10-2010 CrysAlis171 .NET)
(compiled Oct 25 2010,18:11:34)
;
_computing_data_collection
;
CrysAlisPro, Oxford Diffraction Ltd.,
Version 1.171.34.44 (release 25-10-2010 CrysAlis171 .NET)
(compiled Oct 25 2010,18:11:34)
;
_computing_data_reduction
;
CrysAlisPro, Oxford Diffraction Ltd.,
Version 1.171.34.44 (release 25-10-2010 CrysAlis171 .NET)
(compiled Oct 25 2010,18:11:34)
;
_computing_molecular_graphics
;
 WinGX (Farrugia, 1999)
 SHELXTL (Bruker, 2003)
 ORTEP-3 (Farrugia, 1997)
;
_computing_structure_refinement 'SHELXL-97 (Sheldrick, 1997)'
_computing_structure_solution 'SHELXS-97 (Sheldrick, 1990)'
_diffrn_ambient_temperature 150(2)
_diffrn_crystal_treatment
;
attached with Exxon Paratone N, to a short length 
of fibre supported on a thin piece of copper wire 
inserted in a copper mounting pin.  The crystal was 
quenched in a cold nitrogen gas stream from an 
Oxford Cryosystems Cryostream.
;
_diffrn_detector_area_resol_mean 10.5861
_diffrn_measured_fraction_theta_full 0.997
_diffrn_measured_fraction_theta_max 0.997
_diffrn_measurement_device_type 'SuperNova, Dual, Cu at zero, Atlas'
_diffrn_measurement_method '\w scans'
_diffrn_radiation_monochromator mirror
_diffrn_radiation_source 'SuperNova (Mo) x-ray Source'
_diffrn_radiation_type MoK\a
_diffrn_radiation_wavelength 0.71073
_diffrn_reflns_av_R_equivalents 0.0236
_diffrn_reflns_av_sigmaI/netI 0.0110
_diffrn_reflns_limit_h_max 14
_diffrn_reflns_limit_h_min -14
_diffrn_reflns_limit_k_max 22
_diffrn_reflns_limit_k_min -22
_diffrn_reflns_limit_l_max 8
_diffrn_reflns_limit_l_min -8
_diffrn_reflns_number 26003
_diffrn_reflns_theta_full 25.00
_diffrn_reflns_theta_max 26.00
_diffrn_reflns_theta_min 3.14
_exptl_absorpt_coefficient_mu 0.083
_exptl_absorpt_correction_T_max 1.00000
_exptl_absorpt_correction_T_min 0.89808
_exptl_absorpt_correction_type multi-scan
_exptl_absorpt_process_details
;
CrysAlisPro, Oxford Diffraction Ltd.,
Version 1.171.34.44 (release 25-10-2010 CrysAlis171 .NET)
(compiled Oct 25 2010,18:11:34)
empirical absorption correction using spherical harmonics,
 implemented in SCALE3 ABSPACK scaling algorithm.
;
_exptl_crystal_colour colourless
_exptl_crystal_density_diffrn 1.310
_exptl_crystal_description chunk
_exptl_crystal_F_000 616
_exptl_crystal_size_max 0.190
_exptl_crystal_size_mid 0.180
_exptl_crystal_size_min 0.160
_refine_diff_density_max 0.253
_refine_diff_density_min -0.201
_refine_diff_density_rms 0.038
_refine_ls_extinction_method none
_refine_ls_goodness_of_fit_ref 1.079
_refine_ls_hydrogen_treatment constr
_refine_ls_matrix_type full
_refine_ls_number_parameters 199
_refine_ls_number_reflns 2877
_refine_ls_number_restraints 0
_refine_ls_restrained_S_all 1.079
_refine_ls_R_factor_all 0.0397
_refine_ls_R_factor_gt 0.0361
_refine_ls_shift/su_max 0.001
_refine_ls_shift/su_mean 0.000
_refine_ls_structure_factor_coef Fsqd
_refine_ls_weighting_details 'calc w=1/[\s^2^(Fo^2^)+(0.0400P)^2^+0.6000P] where P=(Fo^2^+2Fc^2^)/3'
_refine_ls_weighting_scheme calc
_refine_ls_wR_factor_gt 0.0915
_refine_ls_wR_factor_ref 0.0943
_reflns_number_gt 2609
_reflns_number_total 2877
_reflns_threshold_expression >2sigma(I)
_cod_data_source_file jo2021373_si_002.cif
_cod_data_source_block mht11jp02_p21onc
_cod_original_sg_symbol_H-M 'P 21/c'
_cod_database_code 4026892

loop_
_symmetry_equiv_pos_as_xyz
'x, y, z'
'-x, y+1/2, -z+1/2'
'-x, -y, -z'
'x, -y-1/2, z-1/2'

loop_
_atom_site_label
_atom_site_type_symbol
_atom_site_fract_x
_atom_site_fract_y
_atom_site_fract_z
_atom_site_U_iso_or_equiv
_atom_site_adp_type
_atom_site_occupancy
_atom_site_symmetry_multiplicity
_atom_site_calc_flag
_atom_site_refinement_flags
O1 O 0.65978(8) 0.30399(5) 0.19717(13) 0.0269(2) Uani 1 1 d .
O2 O 1.03776(8) 0.04331(5) 0.25323(13) 0.0271(2) Uani 1 1 d .
C1 C 0.68623(12) 0.38025(7) 0.21680(19) 0.0275(3) Uani 1 1 d .
H1A H 0.6125 0.4084 0.1797 0.041 Uiso 1 1 calc R
H1B H 0.7386 0.3936 0.1330 0.041 Uiso 1 1 calc R
H1C H 0.7258 0.3911 0.3511 0.041 Uiso 1 1 calc R
C2 C 0.75343(10) 0.25690(7) 0.24332(16) 0.0207(3) Uani 1 1 d .
C3 C 0.86984(11) 0.27752(7) 0.30023(17) 0.0224(3) Uani 1 1 d .
H3A H 0.8906 0.3279 0.3065 0.027 Uiso 1 1 calc R
C4 C 0.95892(11) 0.22355(7) 0.34953(17) 0.0218(3) Uani 1 1 d .
H4A H 1.0393 0.2388 0.3895 0.026 Uiso 1 1 calc R
C5 C 0.93462(10) 0.15032(6) 0.34231(16) 0.0197(3) Uani 1 1 d .
C6 C 0.81311(10) 0.12743(6) 0.27924(16) 0.0195(3) Uani 1 1 d .
C7 C 0.77893(11) 0.05269(7) 0.26669(17) 0.0229(3) Uani 1 1 d .
H7A H 0.8383 0.0160 0.2979 0.027 Uiso 1 1 calc R
C8 C 0.66205(11) 0.03237(7) 0.21052(18) 0.0267(3) Uani 1 1 d .
H8A H 0.6413 -0.0180 0.2047 0.032 Uiso 1 1 calc R
C9 C 0.57286(11) 0.08567(7) 0.16157(19) 0.0283(3) Uani 1 1 d .
H9A H 0.4921 0.0712 0.1217 0.034 Uiso 1 1 calc R
C10 C 0.60191(11) 0.15835(7) 0.17110(18) 0.0252(3) Uani 1 1 d .
H10A H 0.5409 0.1940 0.1377 0.030 Uiso 1 1 calc R
C11 C 0.72186(10) 0.18107(7) 0.23013(16) 0.0202(3) Uani 1 1 d .
C12 C 1.03068(10) 0.09254(6) 0.40730(17) 0.0209(3) Uani 1 1 d .
H12A H 1.0050 0.0623 0.5068 0.025 Uiso 1 1 calc R
C13 C 1.15178(10) 0.12291(6) 0.50432(17) 0.0205(3) Uani 1 1 d .
C14 C 1.16862(11) 0.15459(7) 0.68616(18) 0.0249(3) Uani 1 1 d .
H14A H 1.1041 0.1569 0.7466 0.030 Uiso 1 1 calc R
C15 C 1.27764(12) 0.18269(7) 0.78023(19) 0.0291(3) Uani 1 1 d .
H15A H 1.2875 0.2049 0.9034 0.035 Uiso 1 1 calc R
C16 C 1.37269(12) 0.17834(7) 0.6936(2) 0.0302(3) Uani 1 1 d .
H16A H 1.4480 0.1973 0.7575 0.036 Uiso 1 1 calc R
C17 C 1.35731(11) 0.14628(7) 0.51418(19) 0.0282(3) Uani 1 1 d .
H17A H 1.4227 0.1432 0.4558 0.034 Uiso 1 1 calc R
C18 C 1.24712(11) 0.11827(7) 0.41691(18) 0.0232(3) Uani 1 1 d .
C19 C 1.23064(12) 0.08237(8) 0.22211(19) 0.0294(3) Uani 1 1 d .
H19A H 1.2670 0.0331 0.2379 0.035 Uiso 1 1 calc R
H19B H 1.2712 0.1117 0.1404 0.035 Uiso 1 1 calc R
C20 C 1.10011(12) 0.07594(8) 0.12418(18) 0.0299(3) Uani 1 1 d .
H20A H 1.0671 0.1251 0.0853 0.036 Uiso 1 1 calc R
H20B H 1.0902 0.0456 0.0066 0.036 Uiso 1 1 calc R

loop_
_atom_site_aniso_label
_atom_site_aniso_U_11
_atom_site_aniso_U_22
_atom_site_aniso_U_33
_atom_site_aniso_U_23
_atom_site_aniso_U_13
_atom_site_aniso_U_12
O1 0.0229(5) 0.0213(4) 0.0344(5) -0.0006(4) 0.0029(4) 0.0039(4)
O2 0.0271(5) 0.0241(5) 0.0303(5) -0.0075(4) 0.0075(4) -0.0015(4)
C1 0.0292(7) 0.0210(6) 0.0314(7) 0.0012(5) 0.0055(5) 0.0042(5)
C2 0.0218(6) 0.0221(6) 0.0180(5) 0.0006(4) 0.0046(4) 0.0034(5)
C3 0.0245(6) 0.0192(6) 0.0235(6) 0.0010(5) 0.0056(5) -0.0012(5)
C4 0.0184(6) 0.0235(6) 0.0232(6) 0.0017(5) 0.0046(5) -0.0023(5)
C5 0.0196(6) 0.0218(6) 0.0180(6) 0.0007(4) 0.0050(4) -0.0001(5)
C6 0.0213(6) 0.0212(6) 0.0162(5) -0.0001(4) 0.0048(4) -0.0008(5)
C7 0.0230(6) 0.0222(6) 0.0227(6) 0.0005(5) 0.0039(5) -0.0002(5)
C8 0.0281(7) 0.0228(6) 0.0284(7) -0.0022(5) 0.0049(5) -0.0055(5)
C9 0.0193(6) 0.0326(7) 0.0314(7) -0.0055(5) 0.0032(5) -0.0054(5)
C10 0.0196(6) 0.0288(7) 0.0261(6) -0.0037(5) 0.0029(5) 0.0015(5)
C11 0.0205(6) 0.0233(6) 0.0168(5) -0.0011(4) 0.0045(4) -0.0003(5)
C12 0.0211(6) 0.0192(6) 0.0227(6) -0.0015(4) 0.0057(5) -0.0004(5)
C13 0.0193(6) 0.0162(5) 0.0250(6) 0.0034(4) 0.0032(5) 0.0020(4)
C14 0.0250(6) 0.0225(6) 0.0274(6) 0.0004(5) 0.0068(5) 0.0015(5)
C15 0.0341(7) 0.0230(6) 0.0267(7) 0.0005(5) 0.0002(5) -0.0023(5)
C16 0.0236(7) 0.0261(7) 0.0358(7) 0.0083(5) -0.0030(5) -0.0056(5)
C17 0.0206(6) 0.0295(7) 0.0344(7) 0.0105(5) 0.0066(5) 0.0016(5)
C18 0.0221(6) 0.0208(6) 0.0265(6) 0.0060(5) 0.0054(5) 0.0034(5)
C19 0.0285(7) 0.0327(7) 0.0294(7) 0.0014(5) 0.0113(5) 0.0041(5)
C20 0.0326(7) 0.0346(7) 0.0227(6) -0.0039(5) 0.0070(5) 0.0020(6)

loop_
_atom_type_symbol
_atom_type_description
_atom_type_scat_dispersion_real
_atom_type_scat_dispersion_imag
_atom_type_scat_source
C C 0.0033 0.0016 'International Tables Vol C Tables 4.2.6.8 and 6.1.1.4'
H H 0.0000 0.0000 'International Tables Vol C Tables 4.2.6.8 and 6.1.1.4'
O O 0.0106 0.0060 'International Tables Vol C Tables 4.2.6.8 and 6.1.1.4'

loop_
_geom_angle_atom_site_label_1
_geom_angle_atom_site_label_2
_geom_angle_atom_site_label_3
_geom_angle
C2 O1 C1 116.90(10)
C20 O2 C12 111.17(9)
O1 C1 H1A 109.5
O1 C1 H1B 109.5
H1A C1 H1B 109.5
O1 C1 H1C 109.5
H1A C1 H1C 109.5
H1B C1 H1C 109.5
O1 C2 C3 124.86(11)
O1 C2 C11 114.76(10)
C3 C2 C11 120.38(11)
C2 C3 C4 119.62(11)
C2 C3 H3A 120.2
C4 C3 H3A 120.2
C5 C4 C3 122.89(11)
C5 C4 H4A 118.6
C3 C4 H4A 118.6
C4 C5 C6 118.40(11)
C4 C5 C12 122.53(11)
C6 C5 C12 119.02(10)
C7 C6 C11 117.83(11)
C7 C6 C5 122.61(11)
C11 C6 C5 119.55(11)
C8 C7 C6 121.43(12)
C8 C7 H7A 119.3
C6 C7 H7A 119.3
C7 C8 C9 120.27(12)
C7 C8 H8A 119.9
C9 C8 H8A 119.9
C10 C9 C8 120.22(12)
C10 C9 H9A 119.9
C8 C9 H9A 119.9
C9 C10 C11 120.81(12)
C9 C10 H10A 119.6
C11 C10 H10A 119.6
C10 C11 C6 119.43(11)
C10 C11 C2 121.42(11)
C6 C11 C2 119.15(11)
O2 C12 C13 111.29(9)
O2 C12 C5 111.79(9)
C13 C12 C5 114.57(10)
O2 C12 H12A 106.2
C13 C12 H12A 106.2
C5 C12 H12A 106.2
C14 C13 C18 119.45(11)
C14 C13 C12 119.18(11)
C18 C13 C12 121.36(11)
C15 C14 C13 121.12(12)
C15 C14 H14A 119.4
C13 C14 H14A 119.4
C14 C15 C16 119.61(12)
C14 C15 H15A 120.2
C16 C15 H15A 120.2
C17 C16 C15 119.74(12)
C17 C16 H16A 120.1
C15 C16 H16A 120.1
C16 C17 C18 121.12(12)
C16 C17 H17A 119.4
C18 C17 H17A 119.4
C13 C18 C17 118.94(12)
C13 C18 C19 119.90(11)
C17 C18 C19 121.16(11)
C18 C19 C20 110.67(10)
C18 C19 H19A 109.5
C20 C19 H19A 109.5
C18 C19 H19B 109.5
C20 C19 H19B 109.5
H19A C19 H19B 108.1
O2 C20 C19 109.80(10)
O2 C20 H20A 109.7
C19 C20 H20A 109.7
O2 C20 H20B 109.7
C19 C20 H20B 109.7
H20A C20 H20B 108.2

loop_
_geom_bond_atom_site_label_1
_geom_bond_atom_site_label_2
_geom_bond_distance
O1 C2 1.3643(14)
O1 C1 1.4277(15)
O2 C20 1.4303(16)
O2 C12 1.4388(14)
C1 H1A 0.9800
C1 H1B 0.9800
C1 H1C 0.9800
C2 C3 1.3679(17)
C2 C11 1.4316(17)
C3 C4 1.4119(17)
C3 H3A 0.9500
C4 C5 1.3669(17)
C4 H4A 0.9500
C5 C6 1.4369(16)
C5 C12 1.5260(16)
C6 C7 1.4200(17)
C6 C11 1.4248(16)
C7 C8 1.3712(18)
C7 H7A 0.9500
C8 C9 1.4042(19)
C8 H8A 0.9500
C9 C10 1.3690(18)
C9 H9A 0.9500
C10 C11 1.4175(17)
C10 H10A 0.9500
C12 C13 1.5168(16)
C12 H12A 1.0000
C13 C14 1.3923(17)
C13 C18 1.3963(17)
C14 C15 1.3827(18)
C14 H14A 0.9500
C15 C16 1.389(2)
C15 H15A 0.9500
C16 C17 1.381(2)
C16 H16A 0.9500
C17 C18 1.3992(18)
C17 H17A 0.9500
C18 C19 1.5083(18)
C19 C20 1.5145(19)
C19 H19A 0.9900
C19 H19B 0.9900
C20 H20A 0.9900
C20 H20B 0.9900

loop_
_geom_torsion_atom_site_label_1
_geom_torsion_atom_site_label_2
_geom_torsion_atom_site_label_3
_geom_torsion_atom_site_label_4
_geom_torsion
C1 O1 C2 C3 -2.28(17)
C1 O1 C2 C11 177.14(10)
O1 C2 C3 C4 178.22(11)
C11 C2 C3 C4 -1.17(17)
C2 C3 C4 C5 0.36(18)
C3 C4 C5 C6 0.86(18)
C3 C4 C5 C12 -176.24(10)
C4 C5 C6 C7 179.94(11)
C12 C5 C6 C7 -2.85(16)
C4 C5 C6 C11 -1.26(16)
C12 C5 C6 C11 175.95(10)
C11 C6 C7 C8 -0.43(17)
C5 C6 C7 C8 178.39(11)
C6 C7 C8 C9 0.74(19)
C7 C8 C9 C10 -0.53(19)
C8 C9 C10 C11 0.02(19)
C9 C10 C11 C6 0.27(18)
C9 C10 C11 C2 -179.13(12)
C7 C6 C11 C10 -0.08(16)
C5 C6 C11 C10 -178.93(10)
C7 C6 C11 C2 179.34(10)
C5 C6 C11 C2 0.48(16)
O1 C2 C11 C10 0.70(16)
C3 C2 C11 C10 -179.85(11)
O1 C2 C11 C6 -178.70(10)
C3 C2 C11 C6 0.75(17)
C20 O2 C12 C13 -51.11(13)
C20 O2 C12 C5 78.42(12)
C4 C5 C12 O2 -120.16(12)
C6 C5 C12 O2 62.76(13)
C4 C5 C12 C13 7.63(16)
C6 C5 C12 C13 -169.46(10)
O2 C12 C13 C14 -162.37(10)
C5 C12 C13 C14 69.59(14)
O2 C12 C13 C18 16.18(15)
C5 C12 C13 C18 -111.86(12)
C18 C13 C14 C15 1.16(18)
C12 C13 C14 C15 179.74(11)
C13 C14 C15 C16 -1.02(19)
C14 C15 C16 C17 0.27(19)
C15 C16 C17 C18 0.33(19)
C14 C13 C18 C17 -0.55(17)
C12 C13 C18 C17 -179.10(11)
C14 C13 C18 C19 178.47(11)
C12 C13 C18 C19 -0.07(17)
C16 C17 C18 C13 -0.18(18)
C16 C17 C18 C19 -179.19(12)
C13 C18 C19 C20 16.71(16)
C17 C18 C19 C20 -164.29(12)
C12 O2 C20 C19 70.62(13)
C18 C19 C20 O2 -50.55(14)
